data_7024599
loop_
_publ_author_name
'Ramos, Alberto'
'Stephan, Douglas W.'

_publ_section_title
;
 Titanium ferrocenyl-phosphinimide complexes.
;
_journal_issue 5
_journal_name_full 'Dalton transactions (Cambridge, England : 2003)'
_journal_page_first 1328
_journal_page_last 1338
_journal_paper_doi 10.1039/b918919j
_journal_volume 39
_journal_year 2010
_chemical_formula_sum 'C48 H76 Cl10 Fe N2 P2 Ti2'
_chemical_formula_weight 1249.20
_space_group_IT_number 14
_symmetry_cell_setting monoclinic
_symmetry_space_group_name_Hall '-P 2yn'
_symmetry_space_group_name_H-M 'P 1 21/n 1'
_atom_sites_solution_hydrogens geom
_atom_sites_solution_primary direct
_atom_sites_solution_secondary difmap
_audit_creation_method SHELXL-97
_cell_angle_alpha 90.00
_cell_angle_beta 102.45(3)
_cell_angle_gamma 90.00
_cell_formula_units_Z 2
_cell_length_a 8.6321(17)
_cell_length_b 18.488(4)
_cell_length_c 18.445(4)
_cell_measurement_temperature 293(2)
_cell_measurement_theta_max 25.0
_cell_measurement_theta_min 2.0
_cell_volume 2874.4(11)
_computing_structure_refinement 'SHELXL-97 (Sheldrick, 1997)'
_computing_structure_solution 'SHELXS-97 (Sheldrick, 1990)'
_diffrn_ambient_temperature 293(2)
_diffrn_measured_fraction_theta_full 0.999
_diffrn_measured_fraction_theta_max 0.999
_diffrn_radiation_monochromator graphite
_diffrn_radiation_source 'fine-focus sealed tube'
_diffrn_radiation_type MoK\a
_diffrn_radiation_wavelength 0.71073
_diffrn_reflns_av_R_equivalents 0.0705
_diffrn_reflns_av_sigmaI/netI 0.0752
_diffrn_reflns_limit_h_max 10
_diffrn_reflns_limit_h_min -10
_diffrn_reflns_limit_k_max 21
_diffrn_reflns_limit_k_min -21
_diffrn_reflns_limit_l_max 21
_diffrn_reflns_limit_l_min -20
_diffrn_reflns_number 17636
_diffrn_reflns_theta_full 25.00
_diffrn_reflns_theta_max 25.00
_diffrn_reflns_theta_min 2.66
_exptl_absorpt_coefficient_mu 1.075
_exptl_absorpt_correction_type none
_exptl_crystal_density_diffrn 1.443
_exptl_crystal_density_method 'not measured'
_exptl_crystal_F_000 1296
_exptl_crystal_size_max 0.27
_exptl_crystal_size_mid 0.23
_exptl_crystal_size_min 0.19
_refine_diff_density_max 0.775
_refine_diff_density_min -0.477
_refine_diff_density_rms 0.093
_refine_ls_extinction_method none
_refine_ls_goodness_of_fit_ref 1.034
_refine_ls_hydrogen_treatment constr
_refine_ls_matrix_type full
_refine_ls_number_parameters 295
_refine_ls_number_reflns 5045
_refine_ls_number_restraints 0
_refine_ls_restrained_S_all 1.034
_refine_ls_R_factor_all 0.0924
_refine_ls_R_factor_gt 0.0500
_refine_ls_shift/su_max 0.000
_refine_ls_shift/su_mean 0.000
_refine_ls_structure_factor_coef Fsqd
_refine_ls_weighting_details 'calc w=1/[\s^2^(Fo^2^)+(0.0652P)^2^+0.5778P] where P=(Fo^2^+2Fc^2^)/3'
_refine_ls_weighting_scheme calc
_refine_ls_wR_factor_gt 0.1106
_refine_ls_wR_factor_ref 0.1320
_reflns_number_gt 3332
_reflns_number_total 5045
_reflns_threshold_expression >2sigma(I)
_cod_data_source_file b918919j.txt
_cod_data_source_block Fe(5-C5H4PtBu2NTiCp*Cl2)2
_cod_original_cell_volume 2874.3(10)
_cod_original_sg_symbol_H-M P2(1)/n
_cod_database_code 7024599

loop_
_symmetry_equiv_pos_as_xyz
'x, y, z'
'-x+1/2, y+1/2, -z+1/2'
'-x, -y, -z'
'x-1/2, -y-1/2, z-1/2'

loop_
_atom_site_label
_atom_site_type_symbol
_atom_site_fract_x
_atom_site_fract_y
_atom_site_fract_z
_atom_site_U_iso_or_equiv
_atom_site_adp_type
_atom_site_occupancy
_atom_site_symmetry_multiplicity
_atom_site_calc_flag
_atom_site_refinement_flags
Fe1 Fe 0.0000 0.0000 0.5000 0.0232(2) Uani 1 2 d S
Ti1 Ti 0.12204(8) 0.10039(4) 0.77069(4) 0.0215(2) Uani 1 1 d .
P1 P 0.14438(11) 0.16461(6) 0.60270(6) 0.0213(3) Uani 1 1 d .
N1 N 0.1543(3) 0.13934(17) 0.68679(17) 0.0220(8) Uani 1 1 d .
C1 C 0.3546(4) 0.0960(2) 0.8665(2) 0.0291(10) Uani 1 1 d .
C2 C 0.2317(5) 0.0713(2) 0.9020(2) 0.0290(10) Uani 1 1 d .
C3 C 0.1266(4) 0.1294(2) 0.9013(2) 0.0291(10) Uani 1 1 d .
C4 C 0.1798(5) 0.1891(2) 0.8648(2) 0.0275(10) Uani 1 1 d .
C5 C 0.3239(4) 0.1681(2) 0.8452(2) 0.0281(10) Uani 1 1 d .
C6 C 0.4981(5) 0.0527(3) 0.8596(3) 0.0464(13) Uani 1 1 d .
H6A H 0.5789 0.0580 0.9040 0.070 Uiso 1 1 calc R
H6B H 0.5374 0.0698 0.8178 0.070 Uiso 1 1 calc R
H6C H 0.4695 0.0026 0.8525 0.070 Uiso 1 1 calc R
C7 C 0.2239(6) -0.0014(3) 0.9369(3) 0.0452(13) Uani 1 1 d .
H7A H 0.2748 0.0009 0.9886 0.068 Uiso 1 1 calc R
H7B H 0.2770 -0.0365 0.9125 0.068 Uiso 1 1 calc R
H7C H 0.1150 -0.0153 0.9321 0.068 Uiso 1 1 calc R
C8 C -0.0153(5) 0.1295(3) 0.9367(3) 0.0469(13) Uani 1 1 d .
H8A H 0.0176 0.1427 0.9881 0.070 Uiso 1 1 calc R
H8B H -0.0619 0.0821 0.9329 0.070 Uiso 1 1 calc R
H8C H -0.0921 0.1638 0.9118 0.070 Uiso 1 1 calc R
C9 C 0.1077(6) 0.2632(3) 0.8578(3) 0.0463(13) Uani 1 1 d .
H9A H 0.1478 0.2901 0.9025 0.070 Uiso 1 1 calc R
H9B H -0.0056 0.2592 0.8502 0.070 Uiso 1 1 calc R
H9C H 0.1346 0.2878 0.8164 0.070 Uiso 1 1 calc R
C10 C 0.4324(5) 0.2160(3) 0.8129(2) 0.0439(13) Uani 1 1 d .
H10A H 0.5068 0.2391 0.8524 0.066 Uiso 1 1 calc R
H10B H 0.3710 0.2522 0.7821 0.066 Uiso 1 1 calc R
H10C H 0.4888 0.1874 0.7836 0.066 Uiso 1 1 calc R
C11 C 0.0407(4) 0.2539(2) 0.5876(2) 0.0266(10) Uani 1 1 d .
C12 C 0.1091(5) 0.3057(2) 0.6516(2) 0.0348(11) Uani 1 1 d .
H12A H 0.0551 0.3513 0.6433 0.052 Uiso 1 1 calc R
H12B H 0.2202 0.3128 0.6538 0.052 Uiso 1 1 calc R
H12C H 0.0948 0.2854 0.6976 0.052 Uiso 1 1 calc R
C13 C -0.1346(4) 0.2393(2) 0.5901(2) 0.0343(11) Uani 1 1 d .
H13A H -0.1931 0.2838 0.5826 0.051 Uiso 1 1 calc R
H13B H -0.1400 0.2194 0.6376 0.051 Uiso 1 1 calc R
H13C H -0.1795 0.2056 0.5517 0.051 Uiso 1 1 calc R
C14 C 0.0467(5) 0.2882(3) 0.5128(2) 0.0389(12) Uani 1 1 d .
H14A H -0.0082 0.3337 0.5081 0.058 Uiso 1 1 calc R
H14B H -0.0033 0.2566 0.4734 0.058 Uiso 1 1 calc R
H14C H 0.1552 0.2959 0.5100 0.058 Uiso 1 1 calc R
C15 C 0.3446(4) 0.1650(2) 0.5802(2) 0.0261(10) Uani 1 1 d .
C16 C 0.4367(5) 0.2339(2) 0.6095(3) 0.0358(11) Uani 1 1 d .
H16A H 0.5393 0.2328 0.5973 0.054 Uiso 1 1 calc R
H16B H 0.4492 0.2363 0.6625 0.054 Uiso 1 1 calc R
H16C H 0.3792 0.2755 0.5872 0.054 Uiso 1 1 calc R
C17 C 0.3363(5) 0.1592(3) 0.4960(2) 0.0363(11) Uani 1 1 d .
H17A H 0.4418 0.1596 0.4871 0.054 Uiso 1 1 calc R
H17B H 0.2777 0.1995 0.4711 0.054 Uiso 1 1 calc R
H17C H 0.2843 0.1150 0.4775 0.054 Uiso 1 1 calc R
C18 C 0.4330(4) 0.0997(2) 0.6199(2) 0.0289(10) Uani 1 1 d .
H18A H 0.5375 0.0976 0.6099 0.043 Uiso 1 1 calc R
H18B H 0.3762 0.0562 0.6022 0.043 Uiso 1 1 calc R
H18C H 0.4407 0.1042 0.6724 0.043 Uiso 1 1 calc R
C19 C 0.0118(4) 0.1045(2) 0.5401(2) 0.0219(9) Uani 1 1 d .
C20 C -0.0335(5) 0.1041(2) 0.4604(2) 0.0271(10) Uani 1 1 d .
H20A H 0.0248 0.1273 0.4267 0.032 Uiso 1 1 calc R
C21 C -0.1761(4) 0.0643(2) 0.4388(2) 0.0298(10) Uani 1 1 d .
H21A H -0.2334 0.0552 0.3877 0.036 Uiso 1 1 calc R
C22 C -0.2209(4) 0.0396(2) 0.5037(2) 0.0286(10) Uani 1 1 d .
H22A H -0.3148 0.0104 0.5053 0.034 Uiso 1 1 calc R
C23 C -0.1077(4) 0.0646(2) 0.5664(2) 0.0247(10) Uani 1 1 d .
H23A H -0.1099 0.0554 0.6185 0.030 Uiso 1 1 calc R
C24 C -0.2301(5) -0.0798(3) 0.7524(3) 0.0378(12) Uani 1 1 d .
H24A H -0.1622 -0.0431 0.7367 0.045 Uiso 1 1 calc R
Cl1 Cl -0.15066(11) 0.11001(6) 0.75669(6) 0.0305(3) Uani 1 1 d .
Cl2 Cl 0.14871(12) -0.02233(6) 0.74977(6) 0.0311(3) Uani 1 1 d .
Cl3 Cl -0.20219(14) -0.07669(7) 0.84979(7) 0.0468(3) Uani 1 1 d .
Cl4 Cl -0.17654(16) -0.16443(8) 0.72388(9) 0.0649(4) Uani 1 1 d .
Cl5 Cl -0.42804(14) -0.06104(7) 0.70996(8) 0.0547(4) Uani 1 1 d .

loop_
_atom_site_aniso_label
_atom_site_aniso_U_11
_atom_site_aniso_U_22
_atom_site_aniso_U_33
_atom_site_aniso_U_23
_atom_site_aniso_U_13
_atom_site_aniso_U_12
Fe1 0.0194(4) 0.0270(5) 0.0216(5) -0.0052(4) 0.0008(3) 0.0008(4)
Ti1 0.0192(4) 0.0256(4) 0.0198(4) 0.0000(3) 0.0040(3) -0.0014(3)
P1 0.0198(5) 0.0246(6) 0.0191(6) 0.0008(5) 0.0033(4) -0.0004(4)
N1 0.0201(16) 0.027(2) 0.0177(19) -0.0028(15) 0.0023(13) -0.0025(14)
C1 0.023(2) 0.043(3) 0.019(2) -0.006(2) -0.0022(17) 0.003(2)
C2 0.030(2) 0.035(3) 0.019(2) 0.001(2) -0.0016(18) -0.004(2)
C3 0.026(2) 0.042(3) 0.019(2) 0.000(2) 0.0042(18) -0.001(2)
C4 0.039(2) 0.023(2) 0.019(2) -0.0058(19) 0.0024(18) -0.0016(19)
C5 0.027(2) 0.038(3) 0.018(2) -0.004(2) 0.0006(17) -0.010(2)
C6 0.034(3) 0.064(4) 0.040(3) -0.004(3) 0.004(2) 0.010(2)
C7 0.062(3) 0.043(3) 0.029(3) 0.006(2) 0.006(2) -0.001(2)
C8 0.039(3) 0.072(4) 0.034(3) -0.007(3) 0.015(2) -0.004(3)
C9 0.060(3) 0.040(3) 0.038(3) -0.008(2) 0.008(2) 0.002(2)
C10 0.052(3) 0.054(3) 0.025(3) -0.003(2) 0.006(2) -0.024(2)
C11 0.028(2) 0.030(2) 0.019(2) 0.001(2) 0.0002(17) -0.0002(19)
C12 0.043(3) 0.024(3) 0.035(3) -0.002(2) 0.001(2) 0.001(2)
C13 0.029(2) 0.033(3) 0.040(3) 0.000(2) 0.005(2) 0.006(2)
C14 0.045(3) 0.034(3) 0.035(3) 0.007(2) 0.002(2) 0.003(2)
C15 0.022(2) 0.035(3) 0.023(2) 0.000(2) 0.0071(17) -0.0042(19)
C16 0.032(2) 0.039(3) 0.036(3) 0.001(2) 0.008(2) -0.010(2)
C17 0.030(2) 0.051(3) 0.031(3) 0.001(2) 0.0133(19) -0.002(2)
C18 0.024(2) 0.037(3) 0.025(2) 0.001(2) 0.0044(17) 0.0003(19)
C19 0.023(2) 0.025(2) 0.019(2) -0.0020(18) 0.0056(16) 0.0020(18)
C20 0.029(2) 0.031(3) 0.021(2) -0.001(2) 0.0039(17) 0.0064(19)
C21 0.021(2) 0.038(3) 0.025(3) -0.007(2) -0.0064(18) 0.006(2)
C22 0.0151(19) 0.035(3) 0.035(3) -0.011(2) 0.0042(18) 0.0032(18)
C23 0.019(2) 0.031(3) 0.024(2) -0.010(2) 0.0047(17) 0.0025(18)
C24 0.028(2) 0.040(3) 0.046(3) 0.006(2) 0.006(2) -0.001(2)
Cl1 0.0213(5) 0.0396(7) 0.0310(6) -0.0001(5) 0.0069(4) -0.0013(5)
Cl2 0.0334(6) 0.0284(6) 0.0317(6) -0.0024(5) 0.0078(5) -0.0011(5)
Cl3 0.0438(7) 0.0495(8) 0.0461(8) 0.0046(6) 0.0076(6) -0.0020(6)
Cl4 0.0540(8) 0.0532(9) 0.0802(11) -0.0215(8) -0.0016(7) 0.0215(7)
Cl5 0.0406(7) 0.0418(8) 0.0704(10) -0.0050(7) -0.0127(6) 0.0112(6)

loop_
_atom_type_symbol
_atom_type_description
_atom_type_scat_dispersion_real
_atom_type_scat_dispersion_imag
_atom_type_scat_source
C C 0.0033 0.0016 'International Tables Vol C Tables 4.2.6.8 and 6.1.1.4'
H H 0.0000 0.0000 'International Tables Vol C Tables 4.2.6.8 and 6.1.1.4'
N N 0.0061 0.0033 'International Tables Vol C Tables 4.2.6.8 and 6.1.1.4'
P P 0.1023 0.0942 'International Tables Vol C Tables 4.2.6.8 and 6.1.1.4'
Cl Cl 0.1484 0.1585 'International Tables Vol C Tables 4.2.6.8 and 6.1.1.4'
Ti Ti 0.2776 0.4457 'International Tables Vol C Tables 4.2.6.8 and 6.1.1.4'
Fe Fe 0.3463 0.8444 'International Tables Vol C Tables 4.2.6.8 and 6.1.1.4'

loop_
_geom_angle_atom_site_label_1
_geom_angle_atom_site_label_2
_geom_angle_atom_site_label_3
_geom_angle
_geom_angle_site_symmetry_1
_geom_angle_site_symmetry_3
C20 Fe1 C20 179.998(1) . 3_556
C20 Fe1 C22 67.55(17) . .
C20 Fe1 C22 112.45(17) 3_556 .
C20 Fe1 C22 112.45(17) . 3_556
C20 Fe1 C22 67.55(17) 3_556 3_556
C22 Fe1 C22 179.999(1) . 3_556
C20 Fe1 C21 139.80(16) . 3_556
C20 Fe1 C21 40.20(16) 3_556 3_556
C22 Fe1 C21 139.97(17) . 3_556
C22 Fe1 C21 40.03(17) 3_556 3_556
C20 Fe1 C21 40.20(16) . .
C20 Fe1 C21 139.80(16) 3_556 .
C22 Fe1 C21 40.03(17) . .
C22 Fe1 C21 139.97(17) 3_556 .
C21 Fe1 C21 179.999(1) 3_556 .
C20 Fe1 C19 139.20(15) . 3_556
C20 Fe1 C19 40.80(15) 3_556 3_556
C22 Fe1 C19 111.77(15) . 3_556
C22 Fe1 C19 68.23(15) 3_556 3_556
C21 Fe1 C19 68.30(16) 3_556 3_556
C21 Fe1 C19 111.70(16) . 3_556
C20 Fe1 C19 40.80(15) . .
C20 Fe1 C19 139.20(15) 3_556 .
C22 Fe1 C19 68.23(15) . .
C22 Fe1 C19 111.77(15) 3_556 .
C21 Fe1 C19 111.70(16) 3_556 .
C21 Fe1 C19 68.30(16) . .
C19 Fe1 C19 180.0(2) 3_556 .
C20 Fe1 C23 112.12(16) . 3_556
C20 Fe1 C23 67.88(16) 3_556 3_556
C22 Fe1 C23 139.74(15) . 3_556
C22 Fe1 C23 40.26(15) 3_556 3_556
C21 Fe1 C23 67.63(16) 3_556 3_556
C21 Fe1 C23 112.37(16) . 3_556
C19 Fe1 C23 40.68(15) 3_556 3_556
C19 Fe1 C23 139.32(15) . 3_556
C20 Fe1 C23 67.88(16) . .
C20 Fe1 C23 112.12(16) 3_556 .
C22 Fe1 C23 40.26(15) . .
C22 Fe1 C23 139.74(15) 3_556 .
C21 Fe1 C23 112.37(16) 3_556 .
C21 Fe1 C23 67.63(16) . .
C19 Fe1 C23 139.32(15) 3_556 .
C19 Fe1 C23 40.68(15) . .
C23 Fe1 C23 180.000(1) 3_556 .
N1 Ti1 Cl1 102.54(10) . .
N1 Ti1 Cl2 102.18(11) . .
Cl1 Ti1 Cl2 101.02(5) . .
N1 Ti1 C5 93.34(14) . .
Cl1 Ti1 C5 129.40(11) . .
Cl2 Ti1 C5 122.22(12) . .
N1 Ti1 C4 108.06(15) . .
Cl1 Ti1 C4 94.42(11) . .
Cl2 Ti1 C4 141.99(11) . .
C5 Ti1 C4 35.22(14) . .
N1 Ti1 C1 113.27(15) . .
Cl1 Ti1 C1 139.56(11) . .
Cl2 Ti1 C1 89.54(11) . .
C5 Ti1 C1 34.53(15) . .
C4 Ti1 C1 57.69(14) . .
N1 Ti1 C3 142.13(15) . .
Cl1 Ti1 C3 83.90(10) . .
Cl2 Ti1 C3 113.27(11) . .
C5 Ti1 C3 56.93(14) . .
C4 Ti1 C3 34.14(14) . .
C1 Ti1 C3 56.35(13) . .
N1 Ti1 C2 147.51(14) . .
Cl1 Ti1 C2 106.97(11) . .
Cl2 Ti1 C2 85.37(11) . .
C5 Ti1 C2 57.20(14) . .
C4 Ti1 C2 56.84(14) . .
C1 Ti1 C2 34.50(13) . .
C3 Ti1 C2 33.16(14) . .
N1 P1 C19 109.36(18) . .
N1 P1 C15 110.98(17) . .
C19 P1 C15 110.35(18) . .
N1 P1 C11 108.95(17) . .
C19 P1 C11 103.24(18) . .
C15 P1 C11 113.65(19) . .
P1 N1 Ti1 166.2(2) . .
C5 C1 C2 108.5(4) . .
C5 C1 C6 126.4(4) . .
C2 C1 C6 124.9(4) . .
C5 C1 Ti1 71.3(2) . .
C2 C1 Ti1 76.2(2) . .
C6 C1 Ti1 122.3(3) . .
C3 C2 C1 106.9(4) . .
C3 C2 C7 127.0(4) . .
C1 C2 C7 125.9(4) . .
C3 C2 Ti1 73.3(2) . .
C1 C2 Ti1 69.3(2) . .
C7 C2 Ti1 125.1(3) . .
C2 C3 C4 108.9(4) . .
C2 C3 C8 125.4(4) . .
C4 C3 C8 125.6(4) . .
C2 C3 Ti1 73.5(2) . .
C4 C3 Ti1 69.1(2) . .
C8 C3 Ti1 125.6(3) . .
C3 C4 C5 107.4(4) . .
C3 C4 C9 125.5(4) . .
C5 C4 C9 126.7(4) . .
C3 C4 Ti1 76.7(2) . .
C5 C4 Ti1 71.4(2) . .
C9 C4 Ti1 123.6(3) . .
C1 C5 C4 108.2(4) . .
C1 C5 C10 125.2(4) . .
C4 C5 C10 126.4(4) . .
C1 C5 Ti1 74.2(2) . .
C4 C5 Ti1 73.4(2) . .
C10 C5 Ti1 122.1(3) . .
C14 C11 C12 110.6(4) . .
C14 C11 C13 108.8(3) . .
C12 C11 C13 107.6(3) . .
C14 C11 P1 113.1(3) . .
C12 C11 P1 110.1(3) . .
C13 C11 P1 106.4(3) . .
C18 C15 C16 108.6(3) . .
C18 C15 C17 109.7(3) . .
C16 C15 C17 108.6(3) . .
C18 C15 P1 106.4(3) . .
C16 C15 P1 111.1(3) . .
C17 C15 P1 112.4(3) . .
C23 C19 C20 106.6(3) . .
C23 C19 P1 119.9(3) . .
C20 C19 P1 130.4(3) . .
C23 C19 Fe1 69.8(2) . .
C20 C19 Fe1 69.3(2) . .
P1 C19 Fe1 140.8(2) . .
C21 C20 C19 108.6(4) . .
C21 C20 Fe1 70.1(2) . .
C19 C20 Fe1 69.9(2) . .
C22 C21 C20 108.0(4) . .
C22 C21 Fe1 69.8(2) . .
C20 C21 Fe1 69.7(2) . .
C21 C22 C23 108.7(4) . .
C21 C22 Fe1 70.2(2) . .
C23 C22 Fe1 70.3(2) . .
C22 C23 C19 108.0(4) . .
C22 C23 Fe1 69.5(2) . .
C19 C23 Fe1 69.5(2) . .
Cl4 C24 Cl5 109.8(3) . .
Cl4 C24 Cl3 110.5(3) . .
Cl5 C24 Cl3 110.7(2) . .

loop_
_geom_bond_atom_site_label_1
_geom_bond_atom_site_label_2
_geom_bond_distance
_geom_bond_site_symmetry_2
Fe1 C20 2.057(4) .
Fe1 C20 2.057(4) 3_556
Fe1 C22 2.058(4) .
Fe1 C22 2.058(4) 3_556
Fe1 C21 2.063(4) 3_556
Fe1 C21 2.063(4) .
Fe1 C19 2.064(4) 3_556
Fe1 C19 2.064(4) .
Fe1 C23 2.069(4) 3_556
Fe1 C23 2.069(4) .
Ti1 N1 1.782(3) .
Ti1 Cl1 2.3189(12) .
Ti1 Cl2 2.3210(14) .
Ti1 C5 2.336(4) .
Ti1 C4 2.362(4) .
Ti1 C1 2.373(4) .
Ti1 C3 2.460(4) .
Ti1 C2 2.463(4) .
P1 N1 1.604(3) .
P1 C19 1.819(4) .
P1 C15 1.862(4) .
P1 C11 1.869(4) .
C1 C5 1.398(6) .
C1 C2 1.437(6) .
C1 C6 1.503(6) .
C2 C3 1.405(6) .
C2 C7 1.499(6) .
C3 C4 1.418(6) .
C3 C8 1.508(6) .
C4 C5 1.422(6) .
C4 C9 1.499(6) .
C5 C10 1.504(6) .
C11 C14 1.529(6) .
C11 C12 1.536(6) .
C11 C13 1.547(5) .
C15 C18 1.528(6) .
C15 C16 1.537(6) .
C15 C17 1.542(6) .
C19 C23 1.436(5) .
C19 C20 1.436(6) .
C20 C21 1.416(6) .
C21 C22 1.410(6) .
C22 C23 1.420(5) .
C24 Cl4 1.744(5) .
C24 Cl5 1.754(4) .
C24 Cl3 1.762(5) .
